data_7132244
loop_
_publ_author_name
'Sun, Yingzhu'
'Yu, Changjiang'
'Qian, Wanping'
'Zhang, Hong-Tao'
'Jiao, Lijuan'
'Li, Jiazhu'
'Liu, Minghua'
'Hao, Erhong'

_publ_section_title
;
 Dynamically Stable co-Assembled Supramolecular BOPPY Systems with Chiral
 Amplification
;
_journal_name_full 'Chemical Communications'
_journal_paper_doi 10.1039/D3CC04727J
_journal_year 2023
_chemical_absolute_configuration rm
_chemical_formula_moiety '2(C18 H17 B2 F4 N5)'
_chemical_formula_sum 'C36 H34 B4 F8 N10'
_chemical_formula_weight 801.97
_space_group_crystal_system orthorhombic
_space_group_IT_number 19
_space_group_name_Hall 'P 2ac 2ab'
_space_group_name_H-M_alt 'P 21 21 21'
_atom_sites_solution_hydrogens geom
_atom_sites_solution_primary dual
_audit_creation_date 2022-06-20
_audit_creation_method
;
Olex2 1.5
(compiled 2022.04.07 svn.rca3783a0 for OlexSys, GUI svn.r6498)
;
_audit_update_record
;
2023-07-03 deposited with the CCDC.	2023-10-23 downloaded from the CCDC.
;
_cell_angle_alpha 90
_cell_angle_beta 90
_cell_angle_gamma 90
_cell_formula_units_Z 2
_cell_length_a 7.1853(2)
_cell_length_b 15.9545(5)
_cell_length_c 16.8080(5)
_cell_measurement_reflns_used 9887
_cell_measurement_temperature 300
_cell_measurement_theta_max 68.03
_cell_measurement_theta_min 2.63
_cell_volume 1926.83(10)
_computing_cell_refinement 'SAINT v8.37A (Bruker, 2015)'
_computing_data_reduction 'SAINT v8.37A (Bruker, 2015)'
_computing_molecular_graphics 'Olex2 1.5 (Dolomanov et al., 2009)'
_computing_publication_material 'Olex2 1.5 (Dolomanov et al., 2009)'
_computing_structure_refinement 'SHELXL 2014/7 (Sheldrick, 2015)'
_computing_structure_solution 'SHELXT 2018/2 (Sheldrick, 2018)'
_diffrn_ambient_temperature 300
_diffrn_measured_fraction_theta_full 0.999
_diffrn_measured_fraction_theta_max 0.998
_diffrn_measurement_device_type 'Bruker APEX-II CCD'
_diffrn_measurement_method '\f and \w scans'
_diffrn_radiation_type CuK\a
_diffrn_radiation_wavelength 1.54178
_diffrn_reflns_av_R_equivalents 0.0485
_diffrn_reflns_av_unetI/netI 0.0324
_diffrn_reflns_Laue_measured_fraction_full 0.999
_diffrn_reflns_Laue_measured_fraction_max 0.998
_diffrn_reflns_limit_h_max 8
_diffrn_reflns_limit_h_min -7
_diffrn_reflns_limit_k_max 19
_diffrn_reflns_limit_k_min -19
_diffrn_reflns_limit_l_max 20
_diffrn_reflns_limit_l_min -20
_diffrn_reflns_number 19571
_diffrn_reflns_point_group_measured_fraction_full 0.998
_diffrn_reflns_point_group_measured_fraction_max 0.997
_diffrn_reflns_theta_full 67.679
_diffrn_reflns_theta_max 68.108
_diffrn_reflns_theta_min 3.820
_diffrn_source_current 1.0
_diffrn_source_power 0.05
_diffrn_source_voltage 50.0
_diffrn_standards_number 0
_exptl_absorpt_coefficient_mu 0.949
_exptl_absorpt_correction_T_max 0.7531
_exptl_absorpt_correction_T_min 0.5281
_exptl_absorpt_correction_type multi-scan
_exptl_absorpt_process_details
;
SADABS-2016/2 (Bruker,2016/2) was used for absorption correction.
wR2(int) was 0.1081 before and 0.0587 after correction.
The Ratio of minimum to maximum transmission is 0.7012.
The \l/2 correction factor is Not present.
;
_exptl_crystal_colour 'metallic yellowish yellow'
_exptl_crystal_colour_lustre metallic
_exptl_crystal_colour_modifier yellowish
_exptl_crystal_colour_primary yellow
_exptl_crystal_density_diffrn 1.382
_exptl_crystal_description cube
_exptl_crystal_F_000 824
_exptl_crystal_size_max 0.31
_exptl_crystal_size_mid 0.12
_exptl_crystal_size_min 0.1
_refine_diff_density_max 0.171
_refine_diff_density_min -0.295
_refine_diff_density_rms 0.076
_refine_ls_abs_structure_details
;
 Flack x determined using 1272 quotients [(I+)-(I-)]/[(I+)+(I-)]
 (Parsons, Flack and Wagner, Acta Cryst. B69 (2013) 249-259).
;
_refine_ls_abs_structure_Flack 0.00(6)
_refine_ls_extinction_method none
_refine_ls_goodness_of_fit_ref 1.100
_refine_ls_hydrogen_treatment constr
_refine_ls_matrix_type full
_refine_ls_number_parameters 263
_refine_ls_number_reflns 3512
_refine_ls_number_restraints 0
_refine_ls_restrained_S_all 1.100
_refine_ls_R_factor_all 0.0495
_refine_ls_R_factor_gt 0.0470
_refine_ls_shift/su_max 0.000
_refine_ls_shift/su_mean 0.000
_refine_ls_structure_factor_coef Fsqd
_refine_ls_weighting_details 'w=1/[\s^2^(Fo^2^)+(0.0824P)^2^+0.0141P] where P=(Fo^2^+2Fc^2^)/3'
_refine_ls_weighting_scheme calc
_refine_ls_wR_factor_gt 0.1158
_refine_ls_wR_factor_ref 0.1182
_reflns_Friedel_coverage 0.729
_reflns_Friedel_fraction_full 0.997
_reflns_Friedel_fraction_max 0.996
_reflns_number_gt 3213
_reflns_number_total 3512
_reflns_threshold_expression 'I > 2\s(I)'
_cod_data_source_file d3cc04727j2.cif
_cod_data_source_block 1a-S
_cod_database_code 7132244
_shelx_shelxl_version_number 2014/7
_shelx_space_group_comment
;
The symmetry employed for this shelxl refinement is uniquely defined
by the following loop, which should always be used as a source of
symmetry information in preference to the above space-group names.
They are only intended as comments.
;
_shelx_estimated_absorpt_t_max 0.911
_shelx_estimated_absorpt_t_min 0.758
_olex2_refinement_description
;
1. Fixed Uiso
 At 1.2 times of:
  All C(H) groups, All N(H) groups
 At 1.5 times of:
  All C(H,H,H) groups
2.a Ternary CH refined with riding coordinates:
 C00I(H00I)
2.b Aromatic/amide H refined with riding coordinates:
 N008(H008), C00C(H00C), C00E(H00E), C00F(H00F), C00G(H00G), C00J(H00J),
 C00K(H00K), C00L(H00L), C00M(H00M), C00N(H00N), C00O(H00O), C00R(H00R),
 C00T(H00T)
2.c Idealised Me refined as rotating group:
 C00S(H00A,H00B,H00D)
;
_smtbx_masks_void_probe_radius 1.2
_smtbx_masks_void_truncation_radius 1.2
_olex2_submission_special_instructions 'No special instructions were received'

loop_
_space_group_symop_operation_xyz
'x, y, z'
'-x+1/2, -y, z+1/2'
'-x, y+1/2, -z+1/2'
'x+1/2, -y+1/2, -z'

loop_
_atom_site_label
_atom_site_type_symbol
_atom_site_fract_x
_atom_site_fract_y
_atom_site_fract_z
_atom_site_U_iso_or_equiv
_atom_site_adp_type
_atom_site_occupancy
_atom_site_site_symmetry_order
_atom_site_calc_flag
_atom_site_refinement_flags_posn
_atom_site_refinement_flags_adp
_atom_site_refinement_flags_occupancy
_atom_site_disorder_assembly
_atom_site_disorder_group
F001 F 0.8677(3) 0.62895(13) 0.37622(10) 0.0873(7) Uani 1 1 d . . . . .
F002 F 0.9142(3) 0.50231(13) 0.43158(13) 0.0852(6) Uani 1 1 d . . . . .
F003 F 0.2889(3) 0.63217(16) 0.60378(12) 0.0821(6) Uani 1 1 d . . . . .
F004 F 0.4781(3) 0.53251(12) 0.65141(10) 0.0821(6) Uani 1 1 d . . . . .
N005 N 0.6237(3) 0.65933(12) 0.60453(11) 0.0470(5) Uani 1 1 d . . . . .
N006 N 0.5033(3) 0.56744(14) 0.51069(12) 0.0521(5) Uani 1 1 d . . . . .
N007 N 0.6810(3) 0.59241(13) 0.48873(11) 0.0495(5) Uani 1 1 d . . . . .
N008 N 0.5227(3) 0.72391(16) 0.71945(12) 0.0591(5) Uani 1 1 d . . . . .
H008 H 0.4325 0.6884 0.7194 0.071 Uiso 1 1 calc R U . . .
N009 N 0.6304(4) 0.52544(14) 0.35835(12) 0.0571(5) Uani 1 1 d . . . . .
C00A C 0.7472(3) 0.64776(14) 0.54425(13) 0.0451(5) Uani 1 1 d . . . . .
C00B C 0.6555(4) 0.71652(16) 0.66402(13) 0.0502(6) Uani 1 1 d . . . . .
C00C C 0.8213(4) 0.76100(16) 0.66308(16) 0.0573(6) Uani 1 1 d . . . . .
H00C H 0.8469 0.8004 0.7024 0.069 Uiso 1 1 calc R U . . .
C00D C 0.6754(4) 0.77765(16) 0.84118(14) 0.0531(6) Uani 1 1 d . . . . .
C00E C 0.9137(4) 0.68976(16) 0.54209(14) 0.0544(6) Uani 1 1 d . . . . .
H00E H 0.9998 0.6809 0.5016 0.065 Uiso 1 1 calc R U . . .
C00F C 0.9470(4) 0.74597(17) 0.60325(16) 0.0591(6) Uani 1 1 d . . . . .
H00F H 1.0595 0.7748 0.6038 0.071 Uiso 1 1 calc R U . . .
C00G C 0.3942(4) 0.53099(18) 0.45953(16) 0.0590(6) Uani 1 1 d . . . . .
H00G H 0.2740 0.5172 0.4753 0.071 Uiso 1 1 calc R U . . .
C00H C 0.4494(5) 0.51148(17) 0.38177(16) 0.0612(7) Uani 1 1 d . . . . .
C00I C 0.5241(4) 0.78997(18) 0.78036(15) 0.0621(7) Uani 1 1 d . . . . .
H00I H 0.5452 0.8438 0.7538 0.075 Uiso 1 1 calc R U . . .
C00J C 0.7233(5) 0.69821(19) 0.86834(17) 0.0686(8) Uani 1 1 d . . . . .
H00J H 0.6643 0.6511 0.8477 0.082 Uiso 1 1 calc R U . . .
C00K C 0.6442(6) 0.5002(2) 0.28196(17) 0.0736(9) Uani 1 1 d . . . . .
H00K H 0.7522 0.5022 0.2516 0.088 Uiso 1 1 calc R U . . .
C00L C 0.7651(5) 0.8463(2) 0.87312(18) 0.0713(8) Uani 1 1 d . . . . .
H00L H 0.7367 0.9000 0.8553 0.086 Uiso 1 1 calc R U . . .
C00M C 0.9437(5) 0.7558(3) 0.95769(18) 0.0840(10) Uani 1 1 d . . . . .
H00M H 1.0333 0.7479 0.9969 0.101 Uiso 1 1 calc R U . . .
C00N C 0.8572(6) 0.6896(2) 0.92539(19) 0.0854(11) Uani 1 1 d . . . . .
H00N H 0.8894 0.6361 0.9424 0.102 Uiso 1 1 calc R U . . .
C00O C 0.8998(6) 0.8345(3) 0.9328(2) 0.0875(11) Uani 1 1 d . . . . .
H00O H 0.9589 0.8806 0.9554 0.105 Uiso 1 1 calc R U . . .
B00P B 0.4593(5) 0.5964(2) 0.59762(17) 0.0570(7) Uani 1 1 d . . . . .
B00Q B 0.7827(5) 0.56144(19) 0.41228(17) 0.0537(7) Uani 1 1 d . . . . .
C00R C 0.4739(6) 0.4711(2) 0.2556(2) 0.0854(10) Uani 1 1 d . . . . .
H00R H 0.4471 0.4510 0.2049 0.102 Uiso 1 1 calc R U . . .
C00S C 0.3320(6) 0.7923(3) 0.8190(2) 0.0885(12) Uani 1 1 d . . . . .
H00A H 0.2387 0.7991 0.7786 0.133 Uiso 1 1 calc R U . . .
H00B H 0.3257 0.8384 0.8556 0.133 Uiso 1 1 calc R U . . .
H00D H 0.3106 0.7408 0.8471 0.133 Uiso 1 1 calc R U . . .
C00T C 0.3511(6) 0.4772(2) 0.3182(2) 0.0802(10) Uani 1 1 d . . . . .
H00T H 0.2265 0.4614 0.3181 0.096 Uiso 1 1 calc R U . . .

loop_
_atom_site_aniso_label
_atom_site_aniso_U_11
_atom_site_aniso_U_22
_atom_site_aniso_U_33
_atom_site_aniso_U_23
_atom_site_aniso_U_13
_atom_site_aniso_U_12
F001 0.1118(17) 0.0945(12) 0.0557(9) -0.0092(8) 0.0285(10) -0.0416(12)
F002 0.0628(12) 0.0966(12) 0.0961(13) -0.0293(10) -0.0143(10) 0.0274(10)
F003 0.0422(9) 0.1305(16) 0.0736(11) -0.0225(11) 0.0034(8) -0.0009(10)
F004 0.0981(15) 0.0896(11) 0.0585(9) 0.0184(8) 0.0001(9) -0.0333(11)
N005 0.0427(12) 0.0601(10) 0.0383(8) 0.0022(7) -0.0008(8) -0.0027(8)
N006 0.0416(11) 0.0662(11) 0.0484(10) 0.0020(8) 0.0018(9) -0.0060(9)
N007 0.0423(11) 0.0641(11) 0.0421(9) -0.0020(8) 0.0008(8) -0.0033(9)
N008 0.0555(14) 0.0816(13) 0.0403(9) -0.0053(9) 0.0024(9) -0.0056(11)
N009 0.0640(16) 0.0609(11) 0.0463(10) -0.0038(8) -0.0035(10) 0.0055(10)
C00A 0.0399(13) 0.0563(11) 0.0393(10) 0.0062(8) -0.0001(9) 0.0001(9)
C00B 0.0526(15) 0.0624(12) 0.0358(10) 0.0040(9) -0.0035(9) 0.0014(10)
C00C 0.0610(17) 0.0613(13) 0.0495(12) -0.0022(10) 0.0012(12) -0.0093(12)
C00D 0.0573(16) 0.0644(13) 0.0378(10) -0.0017(10) 0.0051(10) 0.0107(11)
C00E 0.0477(15) 0.0677(13) 0.0478(12) 0.0012(10) 0.0051(11) -0.0058(11)
C00F 0.0554(16) 0.0653(13) 0.0565(13) 0.0029(10) 0.0025(12) -0.0157(12)
C00G 0.0480(15) 0.0701(14) 0.0590(14) -0.0025(11) -0.0057(12) -0.0068(12)
C00H 0.0596(18) 0.0650(14) 0.0589(14) -0.0035(11) -0.0102(12) 0.0010(12)
C00I 0.0685(19) 0.0741(15) 0.0437(11) -0.0027(11) 0.0023(12) 0.0158(14)
C00J 0.085(2) 0.0631(14) 0.0575(15) -0.0086(11) -0.0070(14) 0.0172(15)
C00K 0.091(3) 0.0813(17) 0.0484(12) -0.0116(13) -0.0021(15) 0.0062(17)
C00L 0.084(2) 0.0666(15) 0.0637(16) -0.0040(12) 0.0012(15) -0.0003(15)
C00M 0.068(2) 0.130(3) 0.0538(15) -0.0058(17) -0.0064(14) 0.024(2)
C00N 0.103(3) 0.091(2) 0.0616(16) -0.0009(15) -0.0121(18) 0.035(2)
C00O 0.079(3) 0.111(3) 0.0728(19) -0.0249(18) -0.0021(18) -0.020(2)
B00P 0.0454(16) 0.0793(17) 0.0462(13) 0.0014(13) 0.0018(12) -0.0117(14)
B00Q 0.0523(17) 0.0619(14) 0.0469(13) -0.0057(11) 0.0068(12) 0.0010(12)
C00R 0.105(3) 0.093(2) 0.0587(15) -0.0160(15) -0.0231(18) 0.004(2)
C00S 0.068(2) 0.139(3) 0.0587(16) -0.0165(19) 0.0010(15) 0.033(2)
C00T 0.078(2) 0.090(2) 0.0730(19) -0.0169(16) -0.0243(17) -0.0014(17)

loop_
_atom_type_symbol
_atom_type_description
_atom_type_scat_dispersion_real
_atom_type_scat_dispersion_imag
_atom_type_scat_source
C C 0.0181 0.0091 'International Tables Vol C Tables 4.2.6.8 and 6.1.1.4'
H H 0.0000 0.0000 'International Tables Vol C Tables 4.2.6.8 and 6.1.1.4'
B B 0.0090 0.0039 'International Tables Vol C Tables 4.2.6.8 and 6.1.1.4'
F F 0.0727 0.0534 'International Tables Vol C Tables 4.2.6.8 and 6.1.1.4'
N N 0.0311 0.0180 'International Tables Vol C Tables 4.2.6.8 and 6.1.1.4'

loop_
_geom_angle_atom_site_label_1
_geom_angle_atom_site_label_2
_geom_angle_atom_site_label_3
_geom_angle
_geom_angle_site_symmetry_1
_geom_angle_site_symmetry_3
_geom_angle_publ_flag
C00A N005 C00B 121.6(2) . . ?
C00A N005 B00P 110.6(2) . . ?
C00B N005 B00P 127.6(2) . . ?
N007 N006 B00P 110.5(2) . . ?
C00G N006 N007 120.5(2) . . ?
C00G N006 B00P 128.9(2) . . ?
N006 N007 B00Q 124.0(2) . . ?
C00A N007 N006 108.9(2) . . ?
C00A N007 B00Q 127.1(2) . . ?
C00B N008 H008 118.6 . . ?
C00B N008 C00I 122.9(2) . . ?
C00I N008 H008 118.6 . . ?
C00H N009 B00Q 124.5(2) . . ?
C00K N009 C00H 107.1(3) . . ?
C00K N009 B00Q 128.5(3) . . ?
N005 C00A N007 111.6(2) . . ?
N005 C00A C00E 121.5(2) . . ?
N007 C00A C00E 126.9(2) . . ?
N005 C00B C00C 118.3(2) . . ?
N008 C00B N005 116.5(2) . . ?
N008 C00B C00C 125.1(2) . . ?
C00B C00C H00C 120.5 . . ?
C00F C00C C00B 119.0(2) . . ?
C00F C00C H00C 120.5 . . ?
C00J C00D C00I 121.4(3) . . ?
C00L C00D C00I 119.8(2) . . ?
C00L C00D C00J 118.7(3) . . ?
C00A C00E H00E 121.7 . . ?
C00A C00E C00F 116.6(2) . . ?
C00F C00E H00E 121.7 . . ?
C00C C00F C00E 122.9(3) . . ?
C00C C00F H00F 118.5 . . ?
C00E C00F H00F 118.5 . . ?
N006 C00G H00G 118.5 . . ?
N006 C00G C00H 123.1(3) . . ?
C00H C00G H00G 118.5 . . ?
N009 C00H C00G 119.9(3) . . ?
N009 C00H C00T 108.9(3) . . ?
C00T C00H C00G 131.2(3) . . ?
N008 C00I C00D 112.6(2) . . ?
N008 C00I H00I 108.2 . . ?
N008 C00I C00S 107.9(3) . . ?
C00D C00I H00I 108.2 . . ?
C00D C00I C00S 111.6(2) . . ?
C00S C00I H00I 108.2 . . ?
C00D C00J H00J 120.1 . . ?
C00N C00J C00D 119.8(3) . . ?
C00N C00J H00J 120.1 . . ?
N009 C00K H00K 125.0 . . ?
N009 C00K C00R 109.9(3) . . ?
C00R C00K H00K 125.0 . . ?
C00D C00L H00L 120.3 . . ?
C00D C00L C00O 119.4(3) . . ?
C00O C00L H00L 120.3 . . ?
C00N C00M H00M 120.2 . . ?
C00N C00M C00O 119.7(3) . . ?
C00O C00M H00M 120.2 . . ?
C00J C00N H00N 118.9 . . ?
C00M C00N C00J 122.1(3) . . ?
C00M C00N H00N 118.9 . . ?
C00L C00O H00O 119.9 . . ?
C00M C00O C00L 120.2(3) . . ?
C00M C00O H00O 119.9 . . ?
F003 B00P F004 110.6(3) . . ?
F003 B00P N005 114.1(3) . . ?
F003 B00P N006 112.2(2) . . ?
F004 B00P N005 110.9(2) . . ?
F004 B00P N006 112.2(3) . . ?
N005 B00P N006 96.2(2) . . ?
F001 B00Q N007 108.8(2) . . ?
F001 B00Q N009 110.4(2) . . ?
F002 B00Q F001 109.6(3) . . ?
F002 B00Q N007 110.2(2) . . ?
F002 B00Q N009 111.9(2) . . ?
N009 B00Q N007 105.8(2) . . ?
C00K C00R H00R 126.3 . . ?
C00T C00R C00K 107.3(3) . . ?
C00T C00R H00R 126.3 . . ?
C00I C00S H00A 109.5 . . ?
C00I C00S H00B 109.5 . . ?
C00I C00S H00D 109.5 . . ?
H00A C00S H00B 109.5 . . ?
H00A C00S H00D 109.5 . . ?
H00B C00S H00D 109.5 . . ?
C00H C00T H00T 126.6 . . ?
C00R C00T C00H 106.8(3) . . ?
C00R C00T H00T 126.6 . . ?

loop_
_geom_bond_atom_site_label_1
_geom_bond_atom_site_label_2
_geom_bond_distance
_geom_bond_site_symmetry_2
_geom_bond_publ_flag
F001 B00Q 1.379(4) . ?
F002 B00Q 1.374(4) . ?
F003 B00P 1.355(4) . ?
F004 B00P 1.369(4) . ?
N005 C00A 1.360(3) . ?
N005 C00B 1.373(3) . ?
N005 B00P 1.555(4) . ?
N006 N007 1.388(3) . ?
N006 C00G 1.301(4) . ?
N006 B00P 1.564(4) . ?
N007 C00A 1.370(3) . ?
N007 B00Q 1.559(3) . ?
N008 H008 0.8600 . ?
N008 C00B 1.339(3) . ?
N008 C00I 1.469(3) . ?
N009 C00H 1.377(4) . ?
N009 C00K 1.349(4) . ?
N009 B00Q 1.533(4) . ?
C00A C00E 1.372(4) . ?
C00B C00C 1.387(4) . ?
C00C H00C 0.9300 . ?
C00C C00F 1.373(4) . ?
C00D C00I 1.505(4) . ?
C00D C00J 1.390(4) . ?
C00D C00L 1.380(4) . ?
C00E H00E 0.9300 . ?
C00E C00F 1.385(4) . ?
C00F H00F 0.9300 . ?
C00G H00G 0.9300 . ?
C00G C00H 1.401(4) . ?
C00H C00T 1.392(4) . ?
C00I H00I 0.9800 . ?
C00I C00S 1.526(5) . ?
C00J H00J 0.9300 . ?
C00J C00N 1.365(5) . ?
C00K H00K 0.9300 . ?
C00K C00R 1.382(5) . ?
C00L H00L 0.9300 . ?
C00L C00O 1.407(5) . ?
C00M H00M 0.9300 . ?
C00M C00N 1.340(6) . ?
C00M C00O 1.360(6) . ?
C00N H00N 0.9300 . ?
C00O H00O 0.9300 . ?
C00R H00R 0.9300 . ?
C00R C00T 1.377(5) . ?
C00S H00A 0.9600 . ?
C00S H00B 0.9600 . ?
C00S H00D 0.9600 . ?
C00T H00T 0.9300 . ?

loop_
_geom_torsion_atom_site_label_1
_geom_torsion_atom_site_label_2
_geom_torsion_atom_site_label_3
_geom_torsion_atom_site_label_4
_geom_torsion
_geom_torsion_site_symmetry_1
_geom_torsion_site_symmetry_2
_geom_torsion_site_symmetry_3
_geom_torsion_site_symmetry_4
_geom_torsion_publ_flag
N005 C00A C00E C00F -1.6(4) . . . . ?
N005 C00B C00C C00F -0.3(4) . . . . ?
N006 N007 C00A N005 2.0(3) . . . . ?
N006 N007 C00A C00E -176.6(2) . . . . ?
N006 N007 B00Q F001 136.4(3) . . . . ?
N006 N007 B00Q F002 -103.4(3) . . . . ?
N006 N007 B00Q N009 17.8(3) . . . . ?
N006 C00G C00H N009 4.7(4) . . . . ?
N006 C00G C00H C00T -176.2(3) . . . . ?
N007 N006 C00G C00H 2.8(4) . . . . ?
N007 N006 B00P F003 133.6(2) . . . . ?
N007 N006 B00P F004 -101.1(3) . . . . ?
N007 N006 B00P N005 14.5(3) . . . . ?
N007 C00A C00E C00F 176.9(2) . . . . ?
N008 C00B C00C C00F 178.8(3) . . . . ?
N009 C00H C00T C00R -0.5(4) . . . . ?
N009 C00K C00R C00T -1.0(4) . . . . ?
C00A N005 C00B N008 178.7(2) . . . . ?
C00A N005 C00B C00C -2.2(3) . . . . ?
C00A N005 B00P F003 -131.0(2) . . . . ?
C00A N005 B00P F004 103.3(3) . . . . ?
C00A N005 B00P N006 -13.3(3) . . . . ?
C00A N007 B00Q F001 -42.9(4) . . . . ?
C00A N007 B00Q F002 77.2(3) . . . . ?
C00A N007 B00Q N009 -161.6(2) . . . . ?
C00A C00E C00F C00C -0.9(4) . . . . ?
C00B N005 C00A N007 -175.5(2) . . . . ?
C00B N005 C00A C00E 3.2(3) . . . . ?
C00B N005 B00P F003 53.1(3) . . . . ?
C00B N005 B00P F004 -72.6(4) . . . . ?
C00B N005 B00P N006 170.8(2) . . . . ?
C00B N008 C00I C00D -70.2(3) . . . . ?
C00B N008 C00I C00S 166.2(3) . . . . ?
C00B C00C C00F C00E 1.9(4) . . . . ?
C00D C00J C00N C00M 1.1(6) . . . . ?
C00D C00L C00O C00M 1.3(5) . . . . ?
C00G N006 N007 C00A 163.9(2) . . . . ?
C00G N006 N007 B00Q -15.6(4) . . . . ?
C00G N006 B00P F003 -41.2(4) . . . . ?
C00G N006 B00P F004 84.1(4) . . . . ?
C00G N006 B00P N005 -160.3(3) . . . . ?
C00G C00H C00T C00R -179.7(3) . . . . ?
C00H N009 C00K C00R 0.6(4) . . . . ?
C00H N009 B00Q F001 -127.8(3) . . . . ?
C00H N009 B00Q F002 109.8(3) . . . . ?
C00H N009 B00Q N007 -10.2(3) . . . . ?
C00I N008 C00B N005 -171.4(2) . . . . ?
C00I N008 C00B C00C 9.5(4) . . . . ?
C00I C00D C00J C00N -177.9(3) . . . . ?
C00I C00D C00L C00O 176.8(3) . . . . ?
C00J C00D C00I N008 -37.7(4) . . . . ?
C00J C00D C00I C00S 83.8(4) . . . . ?
C00J C00D C00L C00O -0.9(5) . . . . ?
C00K N009 C00H C00G 179.2(3) . . . . ?
C00K N009 C00H C00T -0.1(3) . . . . ?
C00K N009 B00Q F001 53.6(4) . . . . ?
C00K N009 B00Q F002 -68.8(4) . . . . ?
C00K N009 B00Q N007 171.2(3) . . . . ?
C00K C00R C00T C00H 0.9(4) . . . . ?
C00L C00D C00I N008 144.6(3) . . . . ?
C00L C00D C00I C00S -93.9(4) . . . . ?
C00L C00D C00J C00N -0.2(5) . . . . ?
C00N C00M C00O C00L -0.4(6) . . . . ?
C00O C00M C00N C00J -0.8(6) . . . . ?
B00P N005 C00A N007 8.3(3) . . . . ?
B00P N005 C00A C00E -173.0(2) . . . . ?
B00P N005 C00B N008 -5.8(4) . . . . ?
B00P N005 C00B C00C 173.4(2) . . . . ?
B00P N006 N007 C00A -11.4(3) . . . . ?
B00P N006 N007 B00Q 169.1(2) . . . . ?
B00P N006 C00G C00H 177.2(3) . . . . ?
B00Q N007 C00A N005 -178.5(2) . . . . ?
B00Q N007 C00A C00E 2.8(4) . . . . ?
B00Q N009 C00H C00G 0.4(4) . . . . ?
B00Q N009 C00H C00T -179.0(3) . . . . ?
B00Q N009 C00K C00R 179.5(3) . . . . ?

loop_
_smtbx_masks_void_nr
_smtbx_masks_void_average_x
_smtbx_masks_void_average_y
_smtbx_masks_void_average_z
_smtbx_masks_void_volume
_smtbx_masks_void_count_electrons
_smtbx_masks_void_content
1 -0.181 0.469 0.600 8.5 1.1 ?
2 0.181 0.969 0.900 8.5 1.1 ?
3 0.319 0.031 0.400 8.5 1.1 ?
4 0.681 0.531 0.100 8.5 1.1 ?
